data_2223389
loop_
_publ_author_name
'Cui, Yong-Ming'
'Zhang, Xian'
'Wang, Li-Jun'
'Zeng, Qing-Fu'

_publ_section_title
;
 Bis(2-cyclohexyliminomethyl-4,6-dihydroselenophenolato)cobalt(II)
 acetonitrile solvate
;
_journal_coeditor_code HB5080
_journal_issue 10
_journal_name_full 'Acta Crystallographica Section E'
_journal_page_first m1180
_journal_paper_doi 10.1107/S1600536809034795
_journal_volume 65
_journal_year 2009
_chemical_formula_iupac '[Co (C13 H16 N O Se2)2], C2 H3 N'
_chemical_formula_moiety 'C26 H32 Co N2 O2 Se4, C2 H3 N'
_chemical_formula_sum 'C28 H35 Co N3 O2 Se4'
_chemical_formula_weight 820.36
_chemical_name_systematic
;Bis(2-cyclohexyliminomethyl-4,6-dihydroselenophenolato)cobalt(II)
 acetonitrile
solvate
;
_space_group_IT_number 14
_symmetry_cell_setting monoclinic
_symmetry_space_group_name_Hall '-P 2yn'
_symmetry_space_group_name_H-M 'P 1 21/n 1'
_atom_sites_solution_hydrogens geom
_atom_sites_solution_primary direct
_atom_sites_solution_secondary difmap
_audit_creation_method SHELXL-97
_cell_angle_alpha 90.00
_cell_angle_beta 91.845(2)
_cell_angle_gamma 90.00
_cell_formula_units_Z 4
_cell_length_a 9.4745(5)
_cell_length_b 16.3895(5)
_cell_length_c 20.4615(5)
_cell_measurement_reflns_used 25
_cell_measurement_temperature 298(2)
_cell_measurement_theta_max 12
_cell_measurement_theta_min 9
_cell_volume 3175.7(2)
_computing_cell_refinement 'CAD-4 Software (Enraf--Nonius, 1989)'
_computing_data_collection 'CAD-4 Software (Enraf--Nonius, 1989)'
_computing_data_reduction 'XCAD4 (Harms & Wocadlo, 1995)'
_computing_molecular_graphics 'SHELXTL (Sheldrick, 2008)'
_computing_publication_material 'SHELXTL (Sheldrick, 2008)'
_computing_structure_refinement 'SHELXL97 (Sheldrick, 2008)'
_computing_structure_solution 'SHELXS97 (Sheldrick, 2008)'
_diffrn_ambient_temperature 298(2)
_diffrn_measured_fraction_theta_full 0.998
_diffrn_measured_fraction_theta_max 0.998
_diffrn_measurement_device_type 'Enraf--Nonius CAD-4'
_diffrn_measurement_method \w/2\q
_diffrn_radiation_monochromator graphite
_diffrn_radiation_source 'fine-focus sealed tube'
_diffrn_radiation_type MoK\a
_diffrn_radiation_wavelength 0.71073
_diffrn_reflns_av_R_equivalents 0.0432
_diffrn_reflns_av_sigmaI/netI 0.0336
_diffrn_reflns_limit_h_max 11
_diffrn_reflns_limit_h_min -11
_diffrn_reflns_limit_k_max 19
_diffrn_reflns_limit_k_min -19
_diffrn_reflns_limit_l_max 24
_diffrn_reflns_limit_l_min -23
_diffrn_reflns_number 30082
_diffrn_reflns_theta_full 25.00
_diffrn_reflns_theta_max 25.00
_diffrn_reflns_theta_min 1.59
_diffrn_standards_decay_% 1
_diffrn_standards_interval_count 3
_diffrn_standards_interval_time 120
_diffrn_standards_number 200
_exptl_absorpt_coefficient_mu 5.154
_exptl_absorpt_correction_T_max 0.577
_exptl_absorpt_correction_T_min 0.426
_exptl_absorpt_correction_type psi-scan
_exptl_absorpt_process_details '(North <i>et al.</i>,  1968)'
_exptl_crystal_colour blue
_exptl_crystal_density_diffrn 1.716
_exptl_crystal_density_method 'not measured'
_exptl_crystal_description block
_exptl_crystal_F_000 1612
_exptl_crystal_size_max 0.20
_exptl_crystal_size_mid 0.14
_exptl_crystal_size_min 0.12
_refine_diff_density_max 0.877
_refine_diff_density_min -0.826
_refine_ls_extinction_method none
_refine_ls_goodness_of_fit_ref 1.083
_refine_ls_hydrogen_treatment constr
_refine_ls_matrix_type full
_refine_ls_number_parameters 348
_refine_ls_number_reflns 5592
_refine_ls_number_restraints 0
_refine_ls_restrained_S_all 1.083
_refine_ls_R_factor_all 0.0687
_refine_ls_R_factor_gt 0.0439
_refine_ls_shift/su_max 0.000
_refine_ls_shift/su_mean 0.000
_refine_ls_structure_factor_coef Fsqd
_refine_ls_weighting_details 'calc w=1/[\s^2^(Fo^2^)+(0.0729P)^2^+2.8479P] where P=(Fo^2^+2Fc^2^)/3'
_refine_ls_weighting_scheme calc
_refine_ls_wR_factor_gt 0.1193
_refine_ls_wR_factor_ref 0.1405
_reflns_number_gt 4034
_reflns_number_total 5592
_reflns_threshold_expression I>2\s(I)
_cod_data_source_file hb5080.cif
_cod_data_source_block I
_cod_original_sg_symbol_Hall ' -P 2yn'
_cod_original_sg_symbol_H-M 'P 21/n'
_cod_database_code 2223389
_cod_database_fobs_code 2223389

loop_
_symmetry_equiv_pos_as_xyz
'x, y, z'
'-x+1/2, y+1/2, -z+1/2'
'-x, -y, -z'
'x-1/2, -y-1/2, z-1/2'

loop_
_atom_site_type_symbol
_atom_site_label
_atom_site_fract_x
_atom_site_fract_y
_atom_site_fract_z
_atom_site_U_iso_or_equiv
_atom_site_adp_type
_atom_site_calc_flag
_atom_site_refinement_flags
_atom_site_occupancy
_atom_site_disorder_assembly
_atom_site_disorder_group
Co Co1 0.71461(6) 0.25063(3) 0.18676(3) 0.03902(18) Uani d . 1 . .
Se Se1 0.78872(10) 0.32963(5) 0.40908(3) 0.0967(3) Uani d . 1 . .
H H1 0.7785 0.3664 0.3821 0.145 Uiso calc R 1 . .
Se Se2 1.23778(8) 0.10610(5) 0.43164(3) 0.0848(2) Uani d . 1 . .
H H2 1.3033 0.0961 0.4077 0.127 Uiso calc R 1 . .
Se Se3 0.26742(7) 0.13073(4) 0.12309(4) 0.0831(2) Uani d . 1 . .
H H3A 0.3336 0.1105 0.1442 0.125 Uiso calc R 1 . .
Se Se4 0.14412(10) 0.40993(5) -0.02853(5) 0.1130(3) Uani d . 1 . .
H H4 0.1026 0.3769 -0.0523 0.169 Uiso calc R 1 . .
C C1 0.8578(5) 0.2201(3) 0.3084(2) 0.0512(12) Uani d . 1 . .
C C2 0.8960(6) 0.2438(3) 0.3727(3) 0.0576(13) Uani d . 1 . .
C C3 1.0044(6) 0.2114(3) 0.4092(3) 0.0630(15) Uani d . 1 . .
H H3 1.0245 0.2293 0.4516 0.076 Uiso calc R 1 . .
C C4 1.0837(6) 0.1511(3) 0.3810(3) 0.0568(13) Uani d . 1 . .
C C5 1.0558(6) 0.1246(3) 0.3186(3) 0.0561(13) Uani d . 1 . .
H H5 1.1106 0.0835 0.3010 0.067 Uiso calc R 1 . .
C C6 0.9441(5) 0.1593(3) 0.2806(2) 0.0493(12) Uani d . 1 . .
C C7 0.9286(5) 0.1301(3) 0.2144(2) 0.0520(12) Uani d . 1 . .
H H7 0.9847 0.0859 0.2034 0.062 Uiso calc R 1 . .
C C8 0.8488(6) 0.1210(3) 0.1028(2) 0.0590(13) Uani d . 1 . .
H H8 0.9382 0.0917 0.0987 0.071 Uiso calc R 1 . .
C C9 0.8394(8) 0.1865(4) 0.0513(3) 0.0756(18) Uani d . 1 . .
H H9A 0.9183 0.2237 0.0574 0.091 Uiso calc R 1 . .
H H9B 0.7530 0.2174 0.0562 0.091 Uiso calc R 1 . .
C C10 0.8410(10) 0.1508(5) -0.0167(3) 0.101(3) Uani d . 1 . .
H H10A 0.9304 0.1236 -0.0229 0.121 Uiso calc R 1 . .
H H10B 0.8318 0.1944 -0.0487 0.121 Uiso calc R 1 . .
C C11 0.7212(10) 0.0904(4) -0.0274(3) 0.106(3) Uani d . 1 . .
H H11A 0.7275 0.0658 -0.0703 0.127 Uiso calc R 1 . .
H H11B 0.6316 0.1188 -0.0258 0.127 Uiso calc R 1 . .
C C12 0.7271(10) 0.0240(4) 0.0245(3) 0.096(2) Uani d . 1 . .
H H12A 0.8114 -0.0087 0.0195 0.115 Uiso calc R 1 . .
H H12B 0.6457 -0.0115 0.0188 0.115 Uiso calc R 1 . .
C C13 0.7288(7) 0.0613(4) 0.0934(3) 0.0749(17) Uani d . 1 . .
H H13A 0.6399 0.0890 0.1001 0.090 Uiso calc R 1 . .
H H13B 0.7385 0.0181 0.1257 0.090 Uiso calc R 1 . .
C C14 0.4488(5) 0.2682(3) 0.1182(2) 0.0471(11) Uani d . 1 . .
C C15 0.3182(5) 0.2362(3) 0.0947(3) 0.0576(13) Uani d . 1 . .
C C16 0.2303(6) 0.2780(4) 0.0515(3) 0.0655(15) Uani d . 1 . .
H H16 0.1455 0.2548 0.0368 0.079 Uiso calc R 1 . .
C C17 0.2684(6) 0.3539(4) 0.0304(3) 0.0653(15) Uani d . 1 . .
C C18 0.3922(6) 0.3876(4) 0.0509(3) 0.0645(14) Uani d . 1 . .
H H18 0.4162 0.4393 0.0362 0.077 Uiso calc R 1 . .
C C19 0.4854(5) 0.3461(3) 0.0941(2) 0.0514(12) Uani d . 1 . .
C C20 0.6163(6) 0.3879(3) 0.1118(3) 0.0573(13) Uani d . 1 . .
H H20 0.6259 0.4402 0.0949 0.069 Uiso calc R 1 . .
C C21 0.8396(6) 0.4181(3) 0.1603(3) 0.0614(14) Uani d . 1 . .
H H21 0.8476 0.4544 0.1225 0.074 Uiso calc R 1 . .
C C22 0.9765(6) 0.3710(4) 0.1690(4) 0.0810(19) Uani d . 1 . .
H H22A 0.9935 0.3400 0.1296 0.097 Uiso calc R 1 . .
H H22B 0.9689 0.3329 0.2049 0.097 Uiso calc R 1 . .
C C23 1.1006(7) 0.4290(5) 0.1830(4) 0.096(2) Uani d . 1 . .
H H23A 1.1863 0.3975 0.1904 0.115 Uiso calc R 1 . .
H H23B 1.1137 0.4638 0.1453 0.115 Uiso calc R 1 . .
C C24 1.0754(7) 0.4805(5) 0.2413(4) 0.096(2) Uani d . 1 . .
H H24A 1.1532 0.5184 0.2478 0.116 Uiso calc R 1 . .
H H24B 1.0715 0.4461 0.2798 0.116 Uiso calc R 1 . .
C C25 0.9388(8) 0.5275(5) 0.2329(4) 0.102(2) Uani d . 1 . .
H H25A 0.9458 0.5654 0.1968 0.123 Uiso calc R 1 . .
H H25B 0.9225 0.5587 0.2723 0.123 Uiso calc R 1 . .
C C26 0.8150(7) 0.4698(4) 0.2196(4) 0.084(2) Uani d . 1 . .
H H26A 0.8030 0.4348 0.2573 0.101 Uiso calc R 1 . .
H H26B 0.7291 0.5013 0.2128 0.101 Uiso calc R 1 . .
C C27 0.3987(11) 0.2810(6) 0.3050(5) 0.129(3) Uani d . 1 . .
H H27A 0.4115 0.2561 0.2631 0.193 Uiso calc R 1 . .
H H27B 0.3041 0.2714 0.3185 0.193 Uiso calc R 1 . .
H H27C 0.4645 0.2580 0.3365 0.193 Uiso calc R 1 . .
C C28 0.4218(9) 0.3646(6) 0.3003(5) 0.114(3) Uani d . 1 . .
N N1 0.8459(4) 0.1584(3) 0.1690(2) 0.0520(10) Uani d . 1 . .
N N2 0.7197(4) 0.3621(2) 0.14735(19) 0.0513(10) Uani d . 1 . .
N N3 0.4406(11) 0.4297(7) 0.2980(7) 0.198(6) Uani d . 1 . .
O O1 0.7504(4) 0.2540(2) 0.27880(17) 0.0631(10) Uani d . 1 . .
O O2 0.5246(4) 0.2252(2) 0.15900(18) 0.0597(9) Uani d . 1 . .

loop_
_atom_site_aniso_label
_atom_site_aniso_U_11
_atom_site_aniso_U_22
_atom_site_aniso_U_33
_atom_site_aniso_U_12
_atom_site_aniso_U_13
_atom_site_aniso_U_23
Co1 0.0356(3) 0.0429(3) 0.0382(3) 0.0049(3) -0.0047(2) 0.0054(3)
Se1 0.1520(7) 0.0796(5) 0.0579(4) 0.0525(5) -0.0053(4) -0.0112(3)
Se2 0.0823(5) 0.0871(5) 0.0825(5) 0.0177(4) -0.0361(4) 0.0025(4)
Se3 0.0677(4) 0.0769(4) 0.1036(5) -0.0214(3) -0.0137(4) 0.0174(4)
Se4 0.0972(6) 0.1095(6) 0.1279(7) 0.0072(5) -0.0632(5) 0.0329(5)
C1 0.054(3) 0.051(3) 0.048(3) 0.003(2) -0.004(2) 0.005(2)
C2 0.074(4) 0.052(3) 0.047(3) 0.012(3) 0.001(3) 0.003(2)
C3 0.087(4) 0.051(3) 0.050(3) 0.001(3) -0.018(3) 0.000(2)
C4 0.056(3) 0.053(3) 0.059(3) 0.000(2) -0.015(3) 0.007(2)
C5 0.055(3) 0.050(3) 0.063(3) 0.006(2) -0.008(3) -0.003(2)
C6 0.048(3) 0.043(3) 0.056(3) -0.001(2) -0.007(2) 0.001(2)
C7 0.048(3) 0.056(3) 0.052(3) 0.007(2) -0.002(2) -0.003(2)
C8 0.059(3) 0.069(3) 0.049(3) 0.008(3) -0.003(2) -0.009(3)
C9 0.106(5) 0.069(4) 0.053(3) -0.026(3) 0.013(3) -0.005(3)
C10 0.162(8) 0.086(5) 0.056(4) -0.018(5) 0.023(4) 0.004(3)
C11 0.174(8) 0.082(5) 0.058(4) -0.013(5) -0.040(4) 0.003(3)
C12 0.151(7) 0.067(4) 0.068(4) -0.019(4) -0.015(4) -0.005(3)
C13 0.109(5) 0.057(3) 0.058(3) -0.011(3) -0.009(3) 0.008(3)
C14 0.041(3) 0.058(3) 0.042(3) 0.003(2) 0.002(2) 0.003(2)
C15 0.048(3) 0.068(3) 0.056(3) 0.004(2) -0.003(2) -0.003(3)
C16 0.047(3) 0.087(4) 0.062(3) -0.003(3) -0.009(3) -0.005(3)
C17 0.061(4) 0.067(4) 0.067(4) 0.009(3) -0.016(3) 0.008(3)
C18 0.065(4) 0.063(3) 0.065(3) 0.006(3) -0.011(3) 0.008(3)
C19 0.047(3) 0.053(3) 0.053(3) 0.003(2) -0.008(2) 0.004(2)
C20 0.063(3) 0.054(3) 0.054(3) -0.001(3) -0.004(3) 0.008(2)
C21 0.062(3) 0.057(3) 0.064(3) -0.011(3) -0.009(3) 0.011(3)
C22 0.049(3) 0.088(4) 0.106(5) -0.009(3) 0.004(3) -0.027(4)
C23 0.060(4) 0.106(5) 0.121(6) -0.015(4) 0.001(4) -0.031(5)
C24 0.075(5) 0.113(6) 0.100(5) -0.030(4) 0.000(4) -0.034(5)
C25 0.087(5) 0.092(5) 0.130(6) -0.020(4) 0.012(5) -0.046(5)
C26 0.066(4) 0.082(4) 0.103(5) -0.005(3) 0.002(4) -0.034(4)
C27 0.153(9) 0.122(7) 0.115(7) -0.018(6) 0.055(6) -0.023(6)
C28 0.092(6) 0.104(7) 0.146(8) -0.022(5) 0.003(5) 0.023(6)
N1 0.051(2) 0.055(2) 0.050(2) 0.0023(19) -0.001(2) -0.0058(19)
N2 0.047(2) 0.055(2) 0.052(2) -0.0031(19) -0.005(2) 0.0063(19)
N3 0.138(8) 0.126(7) 0.326(17) -0.033(6) -0.034(9) 0.068(9)
O1 0.066(2) 0.075(2) 0.048(2) 0.0262(19) -0.0044(18) -0.0012(17)
O2 0.051(2) 0.062(2) 0.066(2) -0.0037(17) -0.0102(18) 0.0153(18)

loop_
_atom_type_symbol
_atom_type_description
_atom_type_scat_dispersion_real
_atom_type_scat_dispersion_imag
_atom_type_scat_source
C C 0.0033 0.0016 'International Tables Vol C Tables 4.2.6.8 and 6.1.1.4'
H H 0.0000 0.0000 'International Tables Vol C Tables 4.2.6.8 and 6.1.1.4'
N N 0.0061 0.0033 'International Tables Vol C Tables 4.2.6.8 and 6.1.1.4'
O O 0.0106 0.0060 'International Tables Vol C Tables 4.2.6.8 and 6.1.1.4'
Se Se -0.0929 2.2259 'International Tables Vol C Tables 4.2.6.8 and 6.1.1.4'
Co Co 0.3494 0.9721 'International Tables Vol C Tables 4.2.6.8 and 6.1.1.4'

loop_
_geom_angle_atom_site_label_1
_geom_angle_atom_site_label_2
_geom_angle_atom_site_label_3
_geom_angle_site_symmetry_1
_geom_angle_site_symmetry_3
_geom_angle
_geom_angle_publ_flag
O1 Co1 O2 . . 115.82(16) ?
O1 Co1 N1 . . 96.32(16) ?
O2 Co1 N1 . . 111.45(16) ?
O1 Co1 N2 . . 111.50(16) ?
O2 Co1 N2 . . 96.55(15) ?
N1 Co1 N2 . . 126.51(17) ?
C2 Se1 H1 . . 109.5 ?
C4 Se2 H2 . . 109.5 ?
C15 Se3 H3A . . 109.5 ?
C17 Se4 H4 . . 109.5 ?
O1 C1 C2 . . 119.6(5) ?
O1 C1 C6 . . 124.7(4) ?
C2 C1 C6 . . 115.8(4) ?
C3 C2 C1 . . 124.9(5) ?
C3 C2 Se1 . . 118.6(4) ?
C1 C2 Se1 . . 116.5(4) ?
C2 C3 C4 . . 117.6(5) ?
C2 C3 H3 . . 121.2 ?
C4 C3 H3 . . 121.2 ?
C5 C4 C3 . . 121.7(5) ?
C5 C4 Se2 . . 120.4(4) ?
C3 C4 Se2 . . 117.9(4) ?
C4 C5 C6 . . 120.4(5) ?
C4 C5 H5 . . 119.8 ?
C6 C5 H5 . . 119.8 ?
C5 C6 C1 . . 119.5(5) ?
C5 C6 C7 . . 115.8(4) ?
C1 C6 C7 . . 124.6(4) ?
N1 C7 C6 . . 127.1(5) ?
N1 C7 H7 . . 116.5 ?
C6 C7 H7 . . 116.5 ?
N1 C8 C9 . . 110.0(4) ?
N1 C8 C13 . . 110.3(5) ?
C9 C8 C13 . . 110.3(5) ?
N1 C8 H8 . . 108.7 ?
C9 C8 H8 . . 108.7 ?
C13 C8 H8 . . 108.7 ?
C8 C9 C10 . . 111.5(5) ?
C8 C9 H9A . . 109.3 ?
C10 C9 H9A . . 109.3 ?
C8 C9 H9B . . 109.3 ?
C10 C9 H9B . . 109.3 ?
H9A C9 H9B . . 108.0 ?
C9 C10 C11 . . 110.8(6) ?
C9 C10 H10A . . 109.5 ?
C11 C10 H10A . . 109.5 ?
C9 C10 H10B . . 109.5 ?
C11 C10 H10B . . 109.5 ?
H10A C10 H10B . . 108.1 ?
C10 C11 C12 . . 110.9(6) ?
C10 C11 H11A . . 109.5 ?
C12 C11 H11A . . 109.5 ?
C10 C11 H11B . . 109.5 ?
C12 C11 H11B . . 109.5 ?
H11A C11 H11B . . 108.1 ?
C11 C12 C13 . . 110.8(6) ?
C11 C12 H12A . . 109.5 ?
C13 C12 H12A . . 109.5 ?
C11 C12 H12B . . 109.5 ?
C13 C12 H12B . . 109.5 ?
H12A C12 H12B . . 108.1 ?
C8 C13 C12 . . 111.1(5) ?
C8 C13 H13A . . 109.4 ?
C12 C13 H13A . . 109.4 ?
C8 C13 H13B . . 109.4 ?
C12 C13 H13B . . 109.4 ?
H13A C13 H13B . . 108.0 ?
O2 C14 C15 . . 118.6(4) ?
O2 C14 C19 . . 125.4(4) ?
C15 C14 C19 . . 116.0(4) ?
C16 C15 C14 . . 122.5(5) ?
C16 C15 Se3 . . 119.8(4) ?
C14 C15 Se3 . . 117.6(4) ?
C17 C16 C15 . . 119.6(5) ?
C17 C16 H16 . . 120.2 ?
C15 C16 H16 . . 120.2 ?
C18 C17 C16 . . 120.6(5) ?
C18 C17 Se4 . . 120.9(4) ?
C16 C17 Se4 . . 118.4(4) ?
C17 C18 C19 . . 121.2(5) ?
C17 C18 H18 . . 119.4 ?
C19 C18 H18 . . 119.4 ?
C18 C19 C14 . . 120.0(5) ?
C18 C19 C20 . . 116.2(5) ?
C14 C19 C20 . . 123.8(4) ?
N2 C20 C19 . . 128.4(5) ?
N2 C20 H20 . . 115.8 ?
C19 C20 H20 . . 115.8 ?
N2 C21 C26 . . 110.9(5) ?
N2 C21 C22 . . 110.8(5) ?
C26 C21 C22 . . 110.2(5) ?
N2 C21 H21 . . 108.3 ?
C26 C21 H21 . . 108.3 ?
C22 C21 H21 . . 108.3 ?
C21 C22 C23 . . 110.8(6) ?
C21 C22 H22A . . 109.5 ?
C23 C22 H22A . . 109.5 ?
C21 C22 H22B . . 109.5 ?
C23 C22 H22B . . 109.5 ?
H22A C22 H22B . . 108.1 ?
C24 C23 C22 . . 111.1(6) ?
C24 C23 H23A . . 109.4 ?
C22 C23 H23A . . 109.4 ?
C24 C23 H23B . . 109.4 ?
C22 C23 H23B . . 109.4 ?
H23A C23 H23B . . 108.0 ?
C23 C24 C25 . . 111.0(6) ?
C23 C24 H24A . . 109.4 ?
C25 C24 H24A . . 109.4 ?
C23 C24 H24B . . 109.4 ?
C25 C24 H24B . . 109.4 ?
H24A C24 H24B . . 108.0 ?
C24 C25 C26 . . 110.8(6) ?
C24 C25 H25A . . 109.5 ?
C26 C25 H25A . . 109.5 ?
C24 C25 H25B . . 109.5 ?
C26 C25 H25B . . 109.5 ?
H25A C25 H25B . . 108.1 ?
C21 C26 C25 . . 110.8(6) ?
C21 C26 H26A . . 109.5 ?
C25 C26 H26A . . 109.5 ?
C21 C26 H26B . . 109.5 ?
C25 C26 H26B . . 109.5 ?
H26A C26 H26B . . 108.1 ?
C28 C27 H27A . . 109.5 ?
C28 C27 H27B . . 109.5 ?
H27A C27 H27B . . 109.5 ?
C28 C27 H27C . . 109.5 ?
H27A C27 H27C . . 109.5 ?
H27B C27 H27C . . 109.5 ?
N3 C28 C27 . . 178.6(14) ?
C7 N1 C8 . . 118.9(4) ?
C7 N1 Co1 . . 120.7(3) ?
C8 N1 Co1 . . 120.5(3) ?
C20 N2 C21 . . 118.0(4) ?
C20 N2 Co1 . . 120.3(4) ?
C21 N2 Co1 . . 121.6(3) ?
C1 O1 Co1 . . 124.3(3) ?
C14 O2 Co1 . . 124.7(3) ?

loop_
_geom_bond_atom_site_label_1
_geom_bond_atom_site_label_2
_geom_bond_site_symmetry_2
_geom_bond_distance
_geom_bond_publ_flag
Co1 O1 . 1.904(3) y
Co1 O2 . 1.916(3) y
Co1 N1 . 1.999(4) y
Co1 N2 . 1.999(4) y
Se1 C2 . 1.901(5) ?
Se1 H1 . 0.8200 ?
Se2 C4 . 1.910(5) ?
Se2 H2 . 0.8200 ?
Se3 C15 . 1.890(6) ?
Se3 H3A . 0.8200 ?
Se4 C17 . 1.896(5) ?
Se4 H4 . 0.8200 ?
C1 O1 . 1.293(6) ?
C1 C2 . 1.408(7) ?
C1 C6 . 1.419(7) ?
C2 C3 . 1.359(7) ?
C3 C4 . 1.379(8) ?
C3 H3 . 0.9300 ?
C4 C5 . 1.367(7) ?
C5 C6 . 1.413(7) ?
C5 H5 . 0.9300 ?
C6 C7 . 1.439(7) ?
C7 N1 . 1.283(6) ?
C7 H7 . 0.9300 ?
C8 N1 . 1.487(6) ?
C8 C9 . 1.505(8) ?
C8 C13 . 1.508(8) ?
C8 H8 . 0.9800 ?
C9 C10 . 1.511(9) ?
C9 H9A . 0.9700 ?
C9 H9B . 0.9700 ?
C10 C11 . 1.517(10) ?
C10 H10A . 0.9700 ?
C10 H10B . 0.9700 ?
C11 C12 . 1.520(9) ?
C11 H11A . 0.9700 ?
C11 H11B . 0.9700 ?
C12 C13 . 1.536(9) ?
C12 H12A . 0.9700 ?
C12 H12B . 0.9700 ?
C13 H13A . 0.9700 ?
C13 H13B . 0.9700 ?
C14 O2 . 1.293(6) ?
C14 C15 . 1.414(7) ?
C14 C19 . 1.415(7) ?
C15 C16 . 1.377(7) ?
C16 C17 . 1.368(8) ?
C16 H16 . 0.9300 ?
C17 C18 . 1.351(8) ?
C18 C19 . 1.405(7) ?
C18 H18 . 0.9300 ?
C19 C20 . 1.452(7) ?
C20 N2 . 1.273(6) ?
C20 H20 . 0.9300 ?
C21 N2 . 1.477(6) ?
C21 C26 . 1.504(8) ?
C21 C22 . 1.516(8) ?
C21 H21 . 0.9800 ?
C22 C23 . 1.532(8) ?
C22 H22A . 0.9700 ?
C22 H22B . 0.9700 ?
C23 C24 . 1.486(10) ?
C23 H23A . 0.9700 ?
C23 H23B . 0.9700 ?
C24 C25 . 1.511(10) ?
C24 H24A . 0.9700 ?
C24 H24B . 0.9700 ?
C25 C26 . 1.524(9) ?
C25 H25A . 0.9700 ?
C25 H25B . 0.9700 ?
C26 H26A . 0.9700 ?
C26 H26B . 0.9700 ?
C27 C28 . 1.391(13) ?
C27 H27A . 0.9600 ?
C27 H27B . 0.9600 ?
C27 H27C . 0.9600 ?
C28 N3 . 1.082(11) ?

loop_
_geom_torsion_atom_site_label_1
_geom_torsion_atom_site_label_2
_geom_torsion_atom_site_label_3
_geom_torsion_atom_site_label_4
_geom_torsion_site_symmetry_1
_geom_torsion_site_symmetry_2
_geom_torsion_site_symmetry_3
_geom_torsion_site_symmetry_4
_geom_torsion
_geom_torsion_publ_flag
O1 C1 C2 C3 . . . . 178.5(5) ?
C6 C1 C2 C3 . . . . -2.0(8) ?
O1 C1 C2 Se1 . . . . -3.1(7) ?
C6 C1 C2 Se1 . . . . 176.4(4) ?
C1 C2 C3 C4 . . . . 0.4(9) ?
Se1 C2 C3 C4 . . . . -177.9(4) ?
C2 C3 C4 C5 . . . . 0.4(8) ?
C2 C3 C4 Se2 . . . . 179.3(4) ?
C3 C4 C5 C6 . . . . 0.5(8) ?
Se2 C4 C5 C6 . . . . -178.4(4) ?
C4 C5 C6 C1 . . . . -2.1(8) ?
C4 C5 C6 C7 . . . . 176.8(5) ?
O1 C1 C6 C5 . . . . -177.8(5) ?
C2 C1 C6 C5 . . . . 2.7(7) ?
O1 C1 C6 C7 . . . . 3.4(8) ?
C2 C1 C6 C7 . . . . -176.1(5) ?
C5 C6 C7 N1 . . . . -171.9(5) ?
C1 C6 C7 N1 . . . . 7.0(8) ?
N1 C8 C9 C10 . . . . -179.6(6) ?
C13 C8 C9 C10 . . . . -57.7(7) ?
C8 C9 C10 C11 . . . . 57.4(9) ?
C9 C10 C11 C12 . . . . -55.7(9) ?
C10 C11 C12 C13 . . . . 54.8(10) ?
N1 C8 C13 C12 . . . . 178.2(5) ?
C9 C8 C13 C12 . . . . 56.5(7) ?
C11 C12 C13 C8 . . . . -55.6(9) ?
O2 C14 C15 C16 . . . . 179.5(5) ?
C19 C14 C15 C16 . . . . -0.6(8) ?
O2 C14 C15 Se3 . . . . -1.9(6) ?
C19 C14 C15 Se3 . . . . 177.9(4) ?
C14 C15 C16 C17 . . . . -0.6(9) ?
Se3 C15 C16 C17 . . . . -179.2(4) ?
C15 C16 C17 C18 . . . . 0.9(9) ?
C15 C16 C17 Se4 . . . . -179.6(4) ?
C16 C17 C18 C19 . . . . 0.1(9) ?
Se4 C17 C18 C19 . . . . -179.4(4) ?
C17 C18 C19 C14 . . . . -1.4(8) ?
C17 C18 C19 C20 . . . . 178.9(5) ?
O2 C14 C19 C18 . . . . -178.6(5) ?
C15 C14 C19 C18 . . . . 1.6(7) ?
O2 C14 C19 C20 . . . . 1.0(8) ?
C15 C14 C19 C20 . . . . -178.8(5) ?
C18 C19 C20 N2 . . . . -176.6(6) ?
C14 C19 C20 N2 . . . . 3.8(9) ?
N2 C21 C22 C23 . . . . -179.5(5) ?
C26 C21 C22 C23 . . . . -56.4(8) ?
C21 C22 C23 C24 . . . . 56.5(9) ?
C22 C23 C24 C25 . . . . -56.3(9) ?
C23 C24 C25 C26 . . . . 56.7(9) ?
N2 C21 C26 C25 . . . . 179.9(6) ?
C22 C21 C26 C25 . . . . 56.9(8) ?
C24 C25 C26 C21 . . . . -57.0(9) ?
C6 C7 N1 C8 . . . . 178.1(5) ?
C6 C7 N1 Co1 . . . . -2.2(7) ?
C9 C8 N1 C7 . . . . -139.0(5) ?
C13 C8 N1 C7 . . . . 99.1(6) ?
C9 C8 N1 Co1 . . . . 41.3(6) ?
C13 C8 N1 Co1 . . . . -80.6(5) ?
O1 Co1 N1 C7 . . . . -7.3(4) ?
O2 Co1 N1 C7 . . . . -128.3(4) ?
N2 Co1 N1 C7 . . . . 115.4(4) ?
O1 Co1 N1 C8 . . . . 172.4(4) ?
O2 Co1 N1 C8 . . . . 51.4(4) ?
N2 Co1 N1 C8 . . . . -64.9(4) ?
C19 C20 N2 C21 . . . . -177.5(5) ?
C19 C20 N2 Co1 . . . . 0.2(8) ?
C26 C21 N2 C20 . . . . 88.0(6) ?
C22 C21 N2 C20 . . . . -149.2(5) ?
C26 C21 N2 Co1 . . . . -89.7(5) ?
C22 C21 N2 Co1 . . . . 33.0(6) ?
O1 Co1 N2 C20 . . . . -126.7(4) ?
O2 Co1 N2 C20 . . . . -5.6(4) ?
N1 Co1 N2 C20 . . . . 117.3(4) ?
O1 Co1 N2 C21 . . . . 51.0(4) ?
O2 Co1 N2 C21 . . . . 172.0(4) ?
N1 Co1 N2 C21 . . . . -65.1(4) ?
C2 C1 O1 Co1 . . . . 162.9(4) ?
C6 C1 O1 Co1 . . . . -16.6(7) ?
O2 Co1 O1 C1 . . . . 134.1(4) ?
N1 Co1 O1 C1 . . . . 16.5(4) ?
N2 Co1 O1 C1 . . . . -116.9(4) ?
C15 C14 O2 Co1 . . . . 170.8(4) ?
C19 C14 O2 Co1 . . . . -9.0(7) ?
O1 Co1 O2 C14 . . . . 127.7(4) ?
N1 Co1 O2 C14 . . . . -123.5(4) ?
N2 Co1 O2 C14 . . . . 10.0(4) ?
